data_4305858
loop_
_publ_author_name
'Pampa Mukherjee'
'Michael G. B. Drew'
'Marta Estrader'
'Ashutosh Ghosh'

_publ_section_title
;
Coordination-Driven Self-Assembly of a Novel Carbonato-Bridged
Heteromolecular Neutral Nickel(II) Triangle by Atmospheric CO2 Fixation
;
_journal_name_full 'Inorganic Chemistry'
_journal_page_first 7784
_journal_page_last 7791
_journal_paper_doi 10.1021/ic800786s
_journal_volume 47
_journal_year 2008
_chemical_formula_sum 'C51 H74 N10 Ni3 O9 S2'
_chemical_formula_weight 1211.45
_chemical_name_systematic
; 
 ? 
;
_space_group_IT_number 14
_symmetry_cell_setting monoclinic
_symmetry_space_group_name_Hall '-P 2yn'
_symmetry_space_group_name_H-M 'P 1 21/n 1'
_atom_sites_solution_hydrogens geom
_atom_sites_solution_primary direct
_atom_sites_solution_secondary difmap
_audit_creation_method SHELXL-97
_cell_angle_alpha 90.00
_cell_angle_beta 106.543(2)
_cell_angle_gamma 90.00
_cell_formula_units_Z 4
_cell_length_a 21.5515(5)
_cell_length_b 12.0674(3)
_cell_length_c 23.3045(5)
_cell_measurement_reflns_used 39606
_cell_measurement_temperature 150(2)
_cell_measurement_theta_max 30.00
_cell_measurement_theta_min 2.27
_cell_volume 5809.9(2)
_computing_cell_refinement 'Crysalis, Oxford Diffraction'
_computing_data_collection 'Crysalis, Oxford Diffraction'
_computing_data_reduction 'Crysalis, Oxford Diffraction'
_computing_molecular_graphics PLATON(Spek,2004)
_computing_structure_refinement 'SHELXL-97 (Sheldrick, 1997)'
_computing_structure_solution 'SHELXS-97 (Sheldrick, 1997)'
_diffrn_ambient_temperature 150(2)
_diffrn_measured_fraction_theta_full 0.993
_diffrn_measured_fraction_theta_max 0.993
_diffrn_measurement_device 'Oxford Diffaction X-Calibur System'
_diffrn_measurement_method '321 frames, counting time 10 s.'
_diffrn_radiation_monochromator graphite
_diffrn_radiation_source 'fine-focus sealed tube'
_diffrn_radiation_type MoK\a
_diffrn_radiation_wavelength 0.71073
_diffrn_reflns_av_R_equivalents 0.0732
_diffrn_reflns_av_sigmaI/netI 0.1379
_diffrn_reflns_limit_h_max 29
_diffrn_reflns_limit_h_min -30
_diffrn_reflns_limit_k_max 16
_diffrn_reflns_limit_k_min -16
_diffrn_reflns_limit_l_max 30
_diffrn_reflns_limit_l_min -32
_diffrn_reflns_number 39606
_diffrn_reflns_theta_full 30.00
_diffrn_reflns_theta_max 30.00
_diffrn_reflns_theta_min 2.27
_diffrn_standards_decay_% n/a
_diffrn_standards_interval_count n/a
_diffrn_standards_interval_time n/a
_diffrn_standards_number n/a
_exptl_absorpt_coefficient_mu 1.094
_exptl_absorpt_correction_T_max 1.000
_exptl_absorpt_correction_T_min 0.861
_exptl_absorpt_correction_type empirical
_exptl_absorpt_process_details 'ABSPACK, Oxford Diffraction Ltd'
_exptl_crystal_colour black
_exptl_crystal_density_diffrn 1.385
_exptl_crystal_density_method 'not measured'
_exptl_crystal_description needle
_exptl_crystal_F_000 2552
_exptl_crystal_size_max 0.21
_exptl_crystal_size_mid 0.04
_exptl_crystal_size_min 0.03
_refine_diff_density_max 1.379
_refine_diff_density_min -1.997
_refine_diff_density_rms 0.108
_refine_ls_extinction_method none
_refine_ls_goodness_of_fit_ref 1.028
_refine_ls_hydrogen_treatment constr
_refine_ls_matrix_type full
_refine_ls_number_parameters 680
_refine_ls_number_reflns 16814
_refine_ls_number_restraints 0
_refine_ls_restrained_S_all 1.028
_refine_ls_R_factor_all 0.1582
_refine_ls_R_factor_gt 0.0809
_refine_ls_shift/su_max 0.001
_refine_ls_shift/su_mean 0.000
_refine_ls_structure_factor_coef Fsqd
_refine_ls_weighting_details
;
_refine_ls_weighting_details 
  w=1/[\s^2^(Fo^2^)+(0.0728P)^2^+11.2373P] where P=(Fo^2^+2Fc^2^)/3 
;
_refine_ls_weighting_scheme calc
_refine_ls_wR_factor_gt 0.1662
_refine_ls_wR_factor_ref 0.1948
_reflns_number_gt 9240
_reflns_number_total 16814
_reflns_threshold_expression >2sigma(I)
_cod_data_source_file ic800786s-file001_3.cif
_cod_data_source_block 3
_cod_original_formula_sum 'C51 H74  N10 Ni3 O9 S2'
_cod_database_code 4305858

loop_
_symmetry_equiv_pos_as_xyz
'x, y, z'
'-x+1/2, y+1/2, -z+1/2'
'-x, -y, -z'
'x-1/2, -y-1/2, z-1/2'

loop_
_atom_site_label
_atom_site_type_symbol
_atom_site_fract_x
_atom_site_fract_y
_atom_site_fract_z
_atom_site_U_iso_or_equiv
_atom_site_adp_type
_atom_site_occupancy
_atom_site_symmetry_multiplicity
_atom_site_calc_flag
_atom_site_refinement_flags
_atom_site_disorder_assembly
_atom_site_disorder_group
C7 C 0.5248(3) 0.1849(5) 0.3752(2) 0.0322(12) Uani 1 1 d . . .
C8 C 0.9745(3) -0.0525(5) 0.6609(2) 0.0371(13) Uani 1 1 d . . .
C12 C 0.7073(2) -0.3138(4) 0.5550(2) 0.0265(10) Uani 1 1 d . . .
C13 C 0.6731(2) -0.3274(5) 0.5975(2) 0.0327(12) Uani 1 1 d . . .
H13 H 0.6395 -0.2788 0.5972 0.039 Uiso 1 1 calc R . .
C14 C 0.6877(3) -0.4099(5) 0.6390(2) 0.0387(13) Uani 1 1 d . . .
H14 H 0.6639 -0.4167 0.6665 0.046 Uiso 1 1 calc R . .
C15 C 0.7382(3) -0.4852(5) 0.6411(3) 0.0434(15) Uani 1 1 d . . .
H15 H 0.7485 -0.5411 0.6697 0.052 Uiso 1 1 calc R . .
C16 C 0.7716(3) -0.4735(5) 0.5997(3) 0.0431(14) Uani 1 1 d . . .
H16 H 0.8051 -0.5225 0.6004 0.052 Uiso 1 1 calc R . .
C17 C 0.7569(2) -0.3897(4) 0.5561(2) 0.0303(11) Uani 1 1 d . . .
C18 C 0.7961(2) -0.3867(4) 0.5142(2) 0.0338(12) Uani 1 1 d . . .
H18 H 0.8266 -0.4428 0.5185 0.041 Uiso 1 1 calc R . .
C20 C 0.8423(2) -0.3354(4) 0.4397(2) 0.0307(11) Uani 1 1 d . . .
H20A H 0.8304 -0.2927 0.4029 0.037 Uiso 1 1 calc R . .
H20B H 0.8422 -0.4131 0.4291 0.037 Uiso 1 1 calc R . .
C21 C 0.9103(2) -0.3024(4) 0.4766(2) 0.0303(11) Uani 1 1 d . . .
H21A H 0.9254 -0.3562 0.5084 0.036 Uiso 1 1 calc R . .
H21B H 0.9388 -0.3067 0.4510 0.036 Uiso 1 1 calc R . .
C22 C 0.9167(2) -0.1875(4) 0.5044(2) 0.0299(11) Uani 1 1 d . . .
H22A H 0.8882 -0.1826 0.5299 0.036 Uiso 1 1 calc R . .
H22B H 0.9607 -0.1777 0.5295 0.036 Uiso 1 1 calc R . .
C24 C 0.9477(3) -0.0849(4) 0.4248(3) 0.0357(12) Uani 1 1 d . . .
H24A H 0.9900 -0.0712 0.4514 0.053 Uiso 1 1 calc R . .
H24B H 0.9352 -0.0241 0.3974 0.053 Uiso 1 1 calc R . .
H24C H 0.9484 -0.1519 0.4029 0.053 Uiso 1 1 calc R . .
C32 C 0.7561(2) -0.1146(4) 0.3365(2) 0.0271(11) Uani 1 1 d . . .
C33 C 0.7896(3) -0.0506(5) 0.3039(2) 0.0366(13) Uani 1 1 d . . .
H33 H 0.8264 -0.0116 0.3245 0.044 Uiso 1 1 calc R . .
C34 C 0.7690(3) -0.0449(6) 0.2429(2) 0.0461(15) Uani 1 1 d . . .
H34 H 0.7916 -0.0008 0.2230 0.055 Uiso 1 1 calc R . .
C35 C 0.7154(3) -0.1028(7) 0.2101(3) 0.061(2) Uani 1 1 d . . .
H35 H 0.7018 -0.0977 0.1686 0.073 Uiso 1 1 calc R . .
C36 C 0.6826(3) -0.1679(7) 0.2398(2) 0.0543(19) Uani 1 1 d . . .
H36 H 0.6474 -0.2093 0.2179 0.065 Uiso 1 1 calc R . .
C37 C 0.7008(2) -0.1740(5) 0.3030(2) 0.0352(13) Uani 1 1 d . . .
C38 C 0.6593(2) -0.2383(5) 0.3290(2) 0.0352(13) Uani 1 1 d . . .
H38 H 0.6269 -0.2784 0.3022 0.042 Uiso 1 1 calc R . .
C40 C 0.6056(2) -0.3082(4) 0.3942(2) 0.0333(12) Uani 1 1 d . . .
H40A H 0.6165 -0.3320 0.4356 0.040 Uiso 1 1 calc R . .
H40B H 0.5976 -0.3740 0.3693 0.040 Uiso 1 1 calc R . .
C41 C 0.5446(2) -0.2388(5) 0.3802(2) 0.0332(12) Uani 1 1 d . . .
H41A H 0.5285 -0.2296 0.3371 0.040 Uiso 1 1 calc R . .
H41B H 0.5119 -0.2790 0.3931 0.040 Uiso 1 1 calc R . .
C42 C 0.5527(2) -0.1253(4) 0.4090(2) 0.0283(11) Uani 1 1 d . . .
H42A H 0.5838 -0.0833 0.3948 0.034 Uiso 1 1 calc R . .
H42B H 0.5117 -0.0864 0.3966 0.034 Uiso 1 1 calc R . .
C44 C 0.5278(2) -0.1780(5) 0.5038(2) 0.0377(13) Uani 1 1 d . . .
H44A H 0.4873 -0.1395 0.4896 0.057 Uiso 1 1 calc R . .
H44B H 0.5436 -0.1710 0.5465 0.057 Uiso 1 1 calc R . .
H44C H 0.5216 -0.2549 0.4932 0.057 Uiso 1 1 calc R . .
C52 C 0.6298(2) 0.0970(4) 0.5883(2) 0.0287(11) Uani 1 1 d . . .
C53 C 0.6302(3) 0.0180(5) 0.6328(2) 0.0375(13) Uani 1 1 d . . .
H53 H 0.6263 -0.0567 0.6225 0.045 Uiso 1 1 calc R . .
C54 C 0.6361(3) 0.0479(6) 0.6913(2) 0.0480(16) Uani 1 1 d . . .
H54 H 0.6355 -0.0065 0.7194 0.058 Uiso 1 1 calc R . .
C55 C 0.6429(3) 0.1576(6) 0.7084(3) 0.0524(17) Uani 1 1 d . . .
H55 H 0.6475 0.1776 0.7479 0.063 Uiso 1 1 calc R . .
C56 C 0.6430(3) 0.2376(6) 0.6660(2) 0.0437(14) Uani 1 1 d . . .
H56 H 0.6468 0.3119 0.6772 0.052 Uiso 1 1 calc R . .
C57 C 0.6373(3) 0.2088(5) 0.6060(2) 0.0333(12) Uani 1 1 d . . .
C58 C 0.6369(3) 0.2988(5) 0.5653(3) 0.0364(13) Uani 1 1 d . . .
H58 H 0.6323 0.3697 0.5793 0.044 Uiso 1 1 calc R . .
C60 C 0.6362(3) 0.3960(5) 0.4773(3) 0.0435(14) Uani 1 1 d . . .
H60A H 0.6381 0.4582 0.5041 0.052 Uiso 1 1 calc R . .
H60B H 0.5943 0.3977 0.4474 0.052 Uiso 1 1 calc R . .
C61 C 0.6888(3) 0.4089(5) 0.4464(3) 0.0452(15) Uani 1 1 d . . .
H61A H 0.6878 0.4844 0.4319 0.054 Uiso 1 1 calc R . .
H61B H 0.7304 0.3976 0.4757 0.054 Uiso 1 1 calc R . .
C62 C 0.6837(3) 0.3315(5) 0.3949(3) 0.0430(14) Uani 1 1 d . . .
H62A H 0.6392 0.3296 0.3699 0.052 Uiso 1 1 calc R . .
H62B H 0.7103 0.3593 0.3708 0.052 Uiso 1 1 calc R . .
C64 C 0.7037(4) 0.1470(5) 0.3634(3) 0.0550(18) Uani 1 1 d . . .
H64A H 0.6598 0.1297 0.3418 0.083 Uiso 1 1 calc R . .
H64B H 0.7269 0.0798 0.3773 0.083 Uiso 1 1 calc R . .
H64C H 0.7240 0.1852 0.3373 0.083 Uiso 1 1 calc R . .
C72 C 0.8932(2) 0.1958(4) 0.4931(2) 0.0217(9) Uani 1 1 d . . .
C73 C 0.8991(2) 0.2120(4) 0.4348(2) 0.0308(11) Uani 1 1 d . . .
H73 H 0.8897 0.1533 0.4079 0.037 Uiso 1 1 calc R . .
C74 C 0.9180(2) 0.3112(5) 0.4167(2) 0.0335(12) Uani 1 1 d . . .
H74 H 0.9219 0.3181 0.3781 0.040 Uiso 1 1 calc R . .
C75 C 0.9315(3) 0.4022(4) 0.4555(3) 0.0367(13) Uani 1 1 d . . .
H75 H 0.9449 0.4693 0.4434 0.044 Uiso 1 1 calc R . .
C76 C 0.9244(2) 0.3900(4) 0.5119(2) 0.0327(12) Uani 1 1 d . . .
H76 H 0.9327 0.4502 0.5378 0.039 Uiso 1 1 calc R . .
C77 C 0.9054(2) 0.2912(4) 0.5312(2) 0.0259(10) Uani 1 1 d . . .
C78 C 0.9001(2) 0.2883(4) 0.5922(2) 0.0300(11) Uani 1 1 d . . .
H78 H 0.9138 0.3517 0.6150 0.036 Uiso 1 1 calc R . .
C80 C 0.8825(3) 0.2286(5) 0.6813(2) 0.0366(13) Uani 1 1 d . . .
H80A H 0.8898 0.3068 0.6903 0.044 Uiso 1 1 calc R . .
H80B H 0.9194 0.1883 0.7061 0.044 Uiso 1 1 calc R . .
C81 C 0.8223(3) 0.1927(5) 0.6976(2) 0.0423(14) Uani 1 1 d . . .
H81A H 0.7845 0.2201 0.6675 0.051 Uiso 1 1 calc R . .
H81B H 0.8227 0.2262 0.7356 0.051 Uiso 1 1 calc R . .
C82 C 0.8165(3) 0.0686(5) 0.7026(2) 0.0381(13) Uani 1 1 d . . .
H82A H 0.8573 0.0394 0.7273 0.046 Uiso 1 1 calc R . .
H82B H 0.7836 0.0523 0.7225 0.046 Uiso 1 1 calc R . .
C84 C 0.7978(3) -0.1085(5) 0.6537(2) 0.0426(14) Uani 1 1 d . . .
H84A H 0.8411 -0.1356 0.6701 0.064 Uiso 1 1 calc R . .
H84B H 0.7783 -0.1445 0.6161 0.064 Uiso 1 1 calc R . .
H84C H 0.7729 -0.1238 0.6809 0.064 Uiso 1 1 calc R . .
C91 C 0.0797(5) 0.3296(10) 0.6957(5) 0.133(5) Uani 1 1 d . . .
H91A H 0.0457 0.2757 0.6841 0.199 Uiso 1 1 calc R . .
H91B H 0.1171 0.2963 0.7229 0.199 Uiso 1 1 calc R . .
H91C H 0.0907 0.3552 0.6608 0.199 Uiso 1 1 calc R . .
C92 C 0.0574(5) 0.4259(7) 0.7258(4) 0.082(3) Uani 1 1 d . . .
H92A H 0.0385 0.3991 0.7563 0.099 Uiso 1 1 calc R . .
H92B H 0.0940 0.4729 0.7449 0.099 Uiso 1 1 calc R . .
C94 C -0.0112(4) 0.5826(7) 0.7081(4) 0.082(3) Uani 1 1 d . . .
H94A H 0.0248 0.6311 0.7264 0.099 Uiso 1 1 calc R . .
H94B H -0.0314 0.5596 0.7384 0.099 Uiso 1 1 calc R . .
C95 C -0.0597(4) 0.6410(9) 0.6573(4) 0.102(3) Uani 1 1 d . . .
H95A H -0.0380 0.6705 0.6300 0.152 Uiso 1 1 calc R . .
H95B H -0.0796 0.7004 0.6730 0.152 Uiso 1 1 calc R . .
H95C H -0.0923 0.5893 0.6366 0.152 Uiso 1 1 calc R . .
O1 O 0.69425(14) -0.0183(3) 0.46047(13) 0.0214(7) Uani 1 1 d . . .
O2 O 0.79154(14) -0.0658(3) 0.51942(13) 0.0221(7) Uani 1 1 d . . .
O3 O 0.75205(15) 0.1023(3) 0.52648(14) 0.0228(7) Uani 1 1 d . . .
O11 O 0.69211(15) -0.2309(3) 0.51586(14) 0.0263(7) Uani 1 1 d . . .
O31 O 0.77658(15) -0.1178(3) 0.39521(14) 0.0279(8) Uani 1 1 d . . .
O51 O 0.62097(16) 0.0648(3) 0.53260(14) 0.0275(7) Uani 1 1 d . . .
O71 O 0.88021(16) 0.0979(3) 0.51043(14) 0.0260(7) Uani 1 1 d . . .
O93 O 0.0103(3) 0.4881(5) 0.6817(2) 0.0798(16) Uani 1 1 d . . .
O100 O 0.4805(5) 0.4985(10) 0.3259(5) 0.079(3) Uiso 0.50 1 d P . .
O101 O 0.4794(9) 0.5285(16) 0.4353(8) 0.151(6) Uiso 0.50 1 d P . .
N79 N 0.8791(2) 0.2102(4) 0.61818(17) 0.0285(9) Uani 1 1 d . . .
C1 C 0.7456(2) 0.0052(4) 0.50172(19) 0.0208(9) Uani 1 1 d . . .
N7 N 0.5716(2) 0.1499(4) 0.40872(19) 0.0322(10) Uani 1 1 d . . .
N8 N 0.9288(2) -0.0206(4) 0.62652(18) 0.0308(10) Uani 1 1 d . . .
N19 N 0.79388(18) -0.3168(3) 0.47238(18) 0.0265(9) Uani 1 1 d . . .
N23 N 0.90079(18) -0.0963(3) 0.46000(18) 0.0265(9) Uani 1 1 d . . .
H23A H 0.8612 -0.1084 0.4347 0.032 Uiso 1 1 calc R . .
H23B H 0.8993 -0.0322 0.4793 0.032 Uiso 1 1 calc R . .
N39 N 0.66122(19) -0.2474(3) 0.38420(18) 0.0282(9) Uani 1 1 d . . .
N43 N 0.57522(18) -0.1297(4) 0.47608(18) 0.0284(9) Uani 1 1 d . . .
H43A H 0.6119 -0.1697 0.4874 0.034 Uiso 1 1 calc R . .
H43B H 0.5847 -0.0604 0.4902 0.034 Uiso 1 1 calc R . .
N59 N 0.6421(2) 0.2923(3) 0.51155(19) 0.0308(10) Uani 1 1 d . . .
N63 N 0.7045(2) 0.2184(3) 0.41495(18) 0.0306(10) Uani 1 1 d . . .
H63 H 0.7468 0.2241 0.4365 0.037 Uiso 1 1 calc R . .
N83 N 0.7996(2) 0.0122(4) 0.64414(17) 0.0310(10) Uani 1 1 d . . .
H83 H 0.7575 0.0309 0.6269 0.037 Uiso 1 1 calc R . .
S7 S 0.45881(8) 0.23171(17) 0.32840(7) 0.0579(5) Uani 1 1 d . . .
S81 S 1.04346(11) -0.0855(3) 0.71166(10) 0.0478(6) Uiso 0.781(5) 1 d P . .
S82 S 1.0321(4) -0.1363(9) 0.7017(4) 0.0478(6) Uiso 0.219(5) 1 d P . .
Ni1 Ni 0.73331(3) -0.18310(5) 0.45318(3) 0.02156(14) Uani 1 1 d . . .
Ni2 Ni 0.65671(3) 0.14681(5) 0.47326(3) 0.02335(15) Uani 1 1 d . . .
Ni3 Ni 0.84741(3) 0.06101(5) 0.58109(3) 0.02231(15) Uani 1 1 d . . .

loop_
_atom_site_aniso_label
_atom_site_aniso_U_11
_atom_site_aniso_U_22
_atom_site_aniso_U_33
_atom_site_aniso_U_23
_atom_site_aniso_U_13
_atom_site_aniso_U_12
C7 0.033(3) 0.041(3) 0.022(2) 0.005(2) 0.008(2) 0.000(2)
C8 0.033(3) 0.042(3) 0.035(3) 0.009(3) 0.008(2) 0.007(3)
C12 0.025(2) 0.022(2) 0.028(2) 0.000(2) 0.0005(19) -0.002(2)
C13 0.027(3) 0.039(3) 0.031(3) 0.002(2) 0.006(2) 0.007(2)
C14 0.046(3) 0.041(3) 0.029(3) -0.001(2) 0.011(2) -0.006(3)
C15 0.042(3) 0.035(3) 0.050(3) 0.020(3) 0.007(3) 0.005(3)
C16 0.036(3) 0.036(3) 0.058(4) 0.017(3) 0.014(3) 0.007(3)
C17 0.028(3) 0.024(3) 0.042(3) 0.007(2) 0.015(2) 0.004(2)
C18 0.027(3) 0.021(3) 0.051(3) 0.002(2) 0.006(2) 0.003(2)
C20 0.030(3) 0.022(3) 0.040(3) -0.003(2) 0.010(2) 0.005(2)
C21 0.025(2) 0.022(2) 0.047(3) 0.001(2) 0.014(2) 0.005(2)
C22 0.024(2) 0.026(3) 0.035(3) 0.005(2) -0.001(2) 0.001(2)
C24 0.030(3) 0.031(3) 0.049(3) 0.001(2) 0.017(2) 0.003(2)
C32 0.020(2) 0.034(3) 0.026(2) -0.007(2) 0.0042(19) 0.001(2)
C33 0.027(3) 0.054(4) 0.028(3) -0.005(2) 0.006(2) -0.004(3)
C34 0.038(3) 0.071(5) 0.033(3) -0.002(3) 0.016(3) -0.005(3)
C35 0.040(4) 0.117(6) 0.021(3) -0.009(3) 0.003(3) -0.016(4)
C36 0.031(3) 0.104(6) 0.027(3) -0.016(3) 0.007(2) -0.014(3)
C37 0.026(3) 0.052(4) 0.025(2) -0.015(2) 0.003(2) -0.008(2)
C38 0.022(3) 0.048(3) 0.034(3) -0.013(3) 0.005(2) -0.007(2)
C40 0.021(2) 0.035(3) 0.042(3) -0.012(2) 0.006(2) -0.006(2)
C41 0.023(2) 0.042(3) 0.035(3) -0.005(2) 0.008(2) -0.009(2)
C42 0.018(2) 0.036(3) 0.029(3) 0.003(2) 0.0037(19) 0.001(2)
C44 0.022(3) 0.057(4) 0.035(3) 0.006(3) 0.011(2) -0.004(3)
C52 0.019(2) 0.038(3) 0.028(3) -0.002(2) 0.0054(19) 0.008(2)
C53 0.040(3) 0.041(3) 0.032(3) 0.004(2) 0.011(2) 0.003(3)
C54 0.053(4) 0.064(4) 0.026(3) 0.007(3) 0.009(3) 0.001(3)
C55 0.058(4) 0.069(5) 0.031(3) -0.010(3) 0.015(3) -0.007(4)
C56 0.041(3) 0.054(4) 0.037(3) -0.012(3) 0.012(3) -0.005(3)
C57 0.029(3) 0.040(3) 0.029(3) -0.005(2) 0.006(2) 0.001(2)
C58 0.033(3) 0.029(3) 0.048(3) -0.012(2) 0.012(2) 0.005(2)
C60 0.054(4) 0.027(3) 0.050(4) 0.004(3) 0.016(3) 0.004(3)
C61 0.060(4) 0.023(3) 0.057(4) 0.004(3) 0.024(3) 0.006(3)
C62 0.053(4) 0.031(3) 0.046(3) 0.013(3) 0.016(3) 0.009(3)
C64 0.090(5) 0.039(3) 0.049(4) 0.001(3) 0.040(4) 0.000(4)
C72 0.019(2) 0.021(2) 0.023(2) 0.0029(19) 0.0028(17) 0.0029(18)
C73 0.030(3) 0.031(3) 0.028(3) -0.002(2) 0.003(2) 0.002(2)
C74 0.029(3) 0.039(3) 0.033(3) 0.008(2) 0.007(2) 0.004(2)
C75 0.029(3) 0.023(3) 0.053(3) 0.010(2) 0.004(2) 0.004(2)
C76 0.032(3) 0.021(2) 0.041(3) -0.001(2) 0.004(2) 0.000(2)
C77 0.020(2) 0.022(2) 0.033(3) 0.000(2) 0.0032(19) 0.0031(19)
C78 0.029(3) 0.025(3) 0.030(3) -0.006(2) 0.000(2) 0.001(2)
C80 0.043(3) 0.039(3) 0.024(3) -0.011(2) 0.002(2) -0.004(3)
C81 0.045(3) 0.054(4) 0.028(3) -0.010(3) 0.012(2) 0.002(3)
C82 0.036(3) 0.051(4) 0.028(3) -0.002(3) 0.010(2) -0.005(3)
C84 0.059(4) 0.037(3) 0.034(3) -0.001(3) 0.017(3) -0.011(3)
C91 0.111(9) 0.161(11) 0.112(8) -0.076(8) 0.006(7) 0.041(8)
C92 0.100(7) 0.076(6) 0.062(5) 0.004(5) 0.010(5) 0.007(5)
C94 0.092(6) 0.079(6) 0.088(6) -0.023(5) 0.045(5) -0.013(5)
C95 0.057(5) 0.130(9) 0.111(8) 0.033(7) 0.012(5) 0.000(6)
O1 0.0173(15) 0.0247(16) 0.0195(15) -0.0018(13) 0.0009(12) -0.0009(13)
O2 0.0190(15) 0.0195(16) 0.0245(16) -0.0018(13) 0.0007(13) 0.0046(13)
O3 0.0212(16) 0.0194(15) 0.0251(16) -0.0036(13) 0.0024(13) 0.0048(13)
O11 0.0210(17) 0.0242(17) 0.0329(18) 0.0050(15) 0.0063(14) 0.0013(14)
O31 0.0207(17) 0.036(2) 0.0249(17) -0.0022(15) 0.0029(14) 0.0006(15)
O51 0.0275(18) 0.0282(18) 0.0277(17) 0.0012(15) 0.0093(14) 0.0002(15)
O71 0.0323(18) 0.0215(17) 0.0233(16) -0.0021(14) 0.0064(14) -0.0007(14)
O93 0.074(4) 0.092(4) 0.071(4) -0.027(3) 0.017(3) 0.001(3)
N79 0.027(2) 0.034(2) 0.020(2) -0.0022(17) 0.0003(16) 0.0000(18)
C1 0.021(2) 0.023(2) 0.018(2) 0.0007(18) 0.0053(17) 0.0012(19)
N7 0.029(2) 0.032(2) 0.034(2) -0.0022(19) 0.0055(19) 0.0019(19)
N8 0.027(2) 0.030(2) 0.032(2) 0.0015(19) 0.0016(18) 0.0054(19)
N19 0.020(2) 0.022(2) 0.035(2) -0.0016(18) 0.0051(17) -0.0009(17)
N23 0.0185(19) 0.025(2) 0.034(2) -0.0052(18) 0.0034(17) 0.0004(16)
N39 0.025(2) 0.026(2) 0.032(2) -0.0074(18) 0.0069(17) -0.0035(17)
N43 0.0169(19) 0.031(2) 0.035(2) -0.0014(18) 0.0042(17) 0.0035(17)
N59 0.029(2) 0.026(2) 0.036(2) 0.0015(18) 0.0070(19) 0.0044(18)
N63 0.035(2) 0.027(2) 0.033(2) 0.0024(18) 0.0142(19) 0.0029(19)
N83 0.028(2) 0.041(3) 0.022(2) -0.0031(18) 0.0029(17) -0.001(2)
S7 0.0355(8) 0.0908(14) 0.0398(8) 0.0285(9) -0.0014(7) 0.0131(9)
Ni1 0.0172(3) 0.0213(3) 0.0248(3) -0.0025(2) 0.0037(2) -0.0003(2)
Ni2 0.0220(3) 0.0227(3) 0.0237(3) 0.0009(2) 0.0037(2) 0.0040(2)
Ni3 0.0201(3) 0.0243(3) 0.0196(3) -0.0008(2) 0.0010(2) 0.0005(2)

loop_
_atom_type_symbol
_atom_type_description
_atom_type_scat_dispersion_real
_atom_type_scat_dispersion_imag
_atom_type_scat_source
C C 0.0033 0.0016 'International Tables Vol C Tables 4.2.6.8 and 6.1.1.4'
H H 0.0000 0.0000 'International Tables Vol C Tables 4.2.6.8 and 6.1.1.4'
O O 0.0106 0.0060 'International Tables Vol C Tables 4.2.6.8 and 6.1.1.4'
N N 0.0061 0.0033 'International Tables Vol C Tables 4.2.6.8 and 6.1.1.4'
S S 0.1246 0.1234 'International Tables Vol C Tables 4.2.6.8 and 6.1.1.4'
Ni Ni 0.3393 1.1124 'International Tables Vol C Tables 4.2.6.8 and 6.1.1.4'

loop_
_geom_angle_atom_site_label_1
_geom_angle_atom_site_label_2
_geom_angle_atom_site_label_3
_geom_angle
_geom_angle_site_symmetry_1
_geom_angle_site_symmetry_3
_geom_angle_publ_flag
N7 C7 S7 179.0(5) . . ?
N8 C8 S81 174.2(6) . . ?
N8 C8 S82 162.3(7) . . ?
O11 C12 C13 119.7(4) . . ?
O11 C12 C17 122.7(5) . . ?
C13 C12 C17 117.5(5) . . ?
C14 C13 C12 121.7(5) . . ?
C13 C14 C15 121.1(5) . . ?
C16 C15 C14 117.8(5) . . ?
C15 C16 C17 122.1(5) . . ?
C16 C17 C12 119.7(5) . . ?
C16 C17 C18 116.7(5) . . ?
C12 C17 C18 123.6(5) . . ?
N19 C18 C17 128.5(5) . . ?
N19 C20 C21 112.2(4) . . ?
C22 C21 C20 115.7(4) . . ?
N23 C22 C21 113.8(4) . . ?
O31 C32 C33 120.2(4) . . ?
O31 C32 C37 122.6(5) . . ?
C33 C32 C37 117.2(4) . . ?
C34 C33 C32 121.4(5) . . ?
C33 C34 C35 121.6(6) . . ?
C36 C35 C34 118.8(5) . . ?
C35 C36 C37 121.8(5) . . ?
C36 C37 C32 119.2(5) . . ?
C36 C37 C38 116.4(5) . . ?
C32 C37 C38 124.4(5) . . ?
N39 C38 C37 128.5(5) . . ?
N39 C40 C41 112.6(4) . . ?
C42 C41 C40 114.9(4) . . ?
N43 C42 C41 113.1(4) . . ?
O51 C52 C53 119.8(5) . . ?
O51 C52 C57 122.9(5) . . ?
C53 C52 C57 117.2(5) . . ?
C54 C53 C52 122.1(6) . . ?
C53 C54 C55 120.5(6) . . ?
C54 C55 C56 119.1(6) . . ?
C55 C56 C57 121.2(6) . . ?
C52 C57 C56 119.8(5) . . ?
C52 C57 C58 123.5(5) . . ?
C56 C57 C58 116.7(5) . . ?
N59 C58 C57 127.3(5) . . ?
N59 C60 C61 112.7(5) . . ?
C62 C61 C60 115.0(5) . . ?
N63 C62 C61 112.2(5) . . ?
O71 C72 C73 120.6(4) . . ?
O71 C72 C77 123.6(4) . . ?
C73 C72 C77 115.7(4) . . ?
C74 C73 C72 122.3(5) . . ?
C73 C74 C75 120.7(5) . . ?
C76 C75 C74 118.3(5) . . ?
C75 C76 C77 122.1(5) . . ?
C76 C77 C72 120.8(5) . . ?
C76 C77 C78 116.9(5) . . ?
C72 C77 C78 122.3(4) . . ?
N79 C78 C77 128.3(5) . . ?
N79 C80 C81 114.0(4) . . ?
C80 C81 C82 113.4(5) . . ?
N83 C82 C81 113.0(4) . . ?
O93 C92 C91 109.0(7) . . ?
O93 C94 C95 105.7(7) . . ?
C1 O1 Ni1 89.4(3) . . ?
C1 O1 Ni2 88.3(3) . . ?
Ni1 O1 Ni2 176.82(15) . . ?
C1 O2 Ni1 88.3(2) . . ?
C1 O2 Ni3 88.5(3) . . ?
Ni1 O2 Ni3 175.96(16) . . ?
C1 O3 Ni2 90.3(3) . . ?
C1 O3 Ni3 91.0(3) . . ?
Ni2 O3 Ni3 178.67(17) . . ?
C12 O11 Ni1 130.1(3) . . ?
C32 O31 Ni1 129.0(3) . . ?
C52 O51 Ni2 123.7(3) . . ?
C72 O71 Ni3 127.4(3) . . ?
C94 O93 C92 111.0(6) . . ?
C78 N79 C80 116.3(4) . . ?
C78 N79 Ni3 125.2(3) . . ?
C80 N79 Ni3 118.4(3) . . ?
O1 C1 O2 121.2(4) . . ?
O1 C1 O3 119.8(4) . . ?
O2 C1 O3 119.0(4) . . ?
O1 C1 Ni2 61.2(2) . . ?
O2 C1 Ni2 176.7(3) . . ?
O3 C1 Ni2 58.6(2) . . ?
O1 C1 Ni1 60.2(2) . . ?
O2 C1 Ni1 61.0(2) . . ?
O3 C1 Ni1 179.7(4) . . ?
Ni2 C1 Ni1 121.38(17) . . ?
C7 N7 Ni2 159.7(4) . . ?
C8 N8 Ni3 166.6(4) . . ?
C18 N19 C20 114.5(4) . . ?
C18 N19 Ni1 124.7(4) . . ?
C20 N19 Ni1 120.6(3) . . ?
C24 N23 C22 113.5(4) . . ?
C38 N39 C40 113.9(4) . . ?
C38 N39 Ni1 123.9(4) . . ?
C40 N39 Ni1 122.2(3) . . ?
C44 N43 C42 114.3(4) . . ?
C58 N59 C60 117.2(5) . . ?
C58 N59 Ni2 123.0(4) . . ?
C60 N59 Ni2 119.7(4) . . ?
C62 N63 C64 110.6(4) . . ?
C62 N63 Ni2 115.1(3) . . ?
C64 N63 Ni2 113.1(3) . . ?
C84 N83 C82 109.1(4) . . ?
C84 N83 Ni3 114.8(3) . . ?
C82 N83 Ni3 118.4(3) . . ?
S82 S81 C8 79.1(8) . . ?
S81 S82 C8 77.5(8) . . ?
O11 Ni1 O31 173.25(14) . . ?
O11 Ni1 N19 90.06(15) . . ?
O31 Ni1 N19 93.84(15) . . ?
O11 Ni1 N39 93.95(15) . . ?
O31 Ni1 N39 90.83(15) . . ?
N19 Ni1 N39 99.67(16) . . ?
O11 Ni1 O1 86.85(13) . . ?
O31 Ni1 O1 87.59(13) . . ?
N19 Ni1 O1 159.70(13) . . ?
N39 Ni1 O1 100.55(14) . . ?
O11 Ni1 O2 87.50(13) . . ?
O31 Ni1 O2 86.46(13) . . ?
N19 Ni1 O2 98.78(13) . . ?
N39 Ni1 O2 161.49(14) . . ?
O1 Ni1 O2 61.07(11) . . ?
O11 Ni1 C1 86.79(14) . . ?
O31 Ni1 C1 86.47(14) . . ?
N19 Ni1 C1 129.42(15) . . ?
N39 Ni1 C1 130.91(15) . . ?
O1 Ni1 C1 30.39(12) . . ?
O2 Ni1 C1 30.68(12) . . ?
N7 Ni2 O51 94.39(16) . . ?
N7 Ni2 N59 95.13(17) . . ?
O51 Ni2 N59 89.16(16) . . ?
N7 Ni2 N63 91.10(18) . . ?
O51 Ni2 N63 172.53(15) . . ?
N59 Ni2 N63 95.41(17) . . ?
N7 Ni2 O3 162.86(15) . . ?
O51 Ni2 O3 88.33(13) . . ?
N59 Ni2 O3 101.83(14) . . ?
N63 Ni2 O3 84.95(15) . . ?
N7 Ni2 O1 101.96(15) . . ?
O51 Ni2 O1 82.89(13) . . ?
N59 Ni2 O1 161.62(14) . . ?
N63 Ni2 O1 91.01(14) . . ?
O3 Ni2 O1 61.54(11) . . ?
N7 Ni2 C1 132.36(16) . . ?
O51 Ni2 C1 84.08(14) . . ?
N59 Ni2 C1 132.33(16) . . ?
N63 Ni2 C1 88.47(15) . . ?
O3 Ni2 C1 31.09(13) . . ?
O1 Ni2 C1 30.47(12) . . ?
O71 Ni3 N8 94.67(16) . . ?
O71 Ni3 N79 89.93(15) . . ?
N8 Ni3 N79 94.18(17) . . ?
O71 Ni3 N83 170.49(14) . . ?
N8 Ni3 N83 91.26(17) . . ?
N79 Ni3 N83 97.07(17) . . ?
O71 Ni3 O3 87.92(13) . . ?
N8 Ni3 O3 164.35(15) . . ?
N79 Ni3 O3 101.27(14) . . ?
N83 Ni3 O3 84.41(14) . . ?
O71 Ni3 O2 82.79(12) . . ?
N8 Ni3 O2 103.50(15) . . ?
N79 Ni3 O2 161.33(14) . . ?
N83 Ni3 O2 88.61(14) . . ?
O3 Ni3 O2 61.46(11) . . ?

loop_
_geom_bond_atom_site_label_1
_geom_bond_atom_site_label_2
_geom_bond_distance
_geom_bond_site_symmetry_2
_geom_bond_publ_flag
C7 N7 1.165(6) . ?
C7 S7 1.627(5) . ?
C8 N8 1.145(6) . ?
C8 S81 1.663(6) . ?
C8 S82 1.673(10) . ?
C12 O11 1.329(6) . ?
C12 C13 1.403(7) . ?
C12 C17 1.404(7) . ?
C13 C14 1.363(7) . ?
C14 C15 1.409(8) . ?
C15 C16 1.364(8) . ?
C16 C17 1.404(7) . ?
C17 C18 1.460(7) . ?
C18 N19 1.280(6) . ?
C20 N19 1.473(6) . ?
C20 C21 1.526(7) . ?
C21 C22 1.520(7) . ?
C22 N23 1.482(6) . ?
C24 N23 1.478(6) . ?
C32 O31 1.313(5) . ?
C32 C33 1.416(7) . ?
C32 C37 1.419(7) . ?
C33 C34 1.365(7) . ?
C34 C35 1.381(8) . ?
C35 C36 1.369(9) . ?
C36 C37 1.413(7) . ?
C37 C38 1.442(8) . ?
C38 N39 1.280(6) . ?
C40 N39 1.479(6) . ?
C40 C41 1.515(7) . ?
C41 C42 1.514(7) . ?
C42 N43 1.499(6) . ?
C44 N43 1.475(6) . ?
C52 O51 1.316(6) . ?
C52 C53 1.407(7) . ?
C52 C57 1.407(7) . ?
C53 C54 1.380(8) . ?
C54 C55 1.379(9) . ?
C55 C56 1.382(9) . ?
C56 C57 1.412(7) . ?
C57 C58 1.441(8) . ?
C58 N59 1.291(7) . ?
C60 N59 1.470(7) . ?
C60 C61 1.514(8) . ?
C61 C62 1.500(8) . ?
C62 N63 1.471(7) . ?
C64 N63 1.475(7) . ?
C72 O71 1.304(5) . ?
C72 C73 1.413(7) . ?
C72 C77 1.432(7) . ?
C73 C74 1.369(7) . ?
C74 C75 1.401(8) . ?
C75 C76 1.374(8) . ?
C76 C77 1.378(7) . ?
C77 C78 1.457(7) . ?
C78 N79 1.271(6) . ?
C80 N79 1.468(6) . ?
C80 C81 1.516(8) . ?
C81 C82 1.509(8) . ?
C82 N83 1.473(6) . ?
C84 N83 1.475(7) . ?
C91 C92 1.506(12) . ?
C92 O93 1.434(9) . ?
C94 O93 1.434(9) . ?
C94 C95 1.512(12) . ?
O1 C1 1.274(5) . ?
O1 Ni1 2.185(3) . ?
O1 Ni2 2.202(3) . ?
O2 C1 1.285(5) . ?
O2 Ni1 2.204(3) . ?
O2 Ni3 2.208(3) . ?
O3 C1 1.297(5) . ?
O3 Ni2 2.144(3) . ?
O3 Ni3 2.145(3) . ?
O11 Ni1 1.998(3) . ?
O31 Ni1 2.008(3) . ?
O51 Ni2 2.023(3) . ?
O71 Ni3 2.018(3) . ?
N79 Ni3 2.030(4) . ?
C1 Ni2 2.511(5) . ?
C1 Ni1 2.518(5) . ?
N7 Ni2 2.014(4) . ?
N8 Ni3 2.027(4) . ?
N19 Ni1 2.043(4) . ?
N39 Ni1 2.044(4) . ?
N59 Ni2 2.035(4) . ?
N63 Ni2 2.109(4) . ?
N83 Ni3 2.105(4) . ?
S81 S82 0.676(10) . ?
